data_2017659
loop_
_publ_author_name
'Dutkiewicz, Grzegorz'
'Yathirajan, H. S.'
'Ramachandran, R.'
'Kabilan, S.'
'Kubicki, Maciej'

_publ_section_title
;
 Different hydrogen-bonding modes in two closely related oximes
;
_journal_coeditor_code DN3141
_journal_issue 6
_journal_name_full 'Acta Crystallographica Section C'
_journal_page_first o274
_journal_page_last o278
_journal_paper_doi 10.1107/S0108270110015532
_journal_volume 66
_journal_year 2010
_chemical_formula_iupac 'C21 H23 Cl N2 O2'
_chemical_formula_moiety 'C21 H23 Cl N2 O2'
_chemical_formula_sum 'C21 H23 Cl N2 O2'
_chemical_formula_weight 370.86
_chemical_name_systematic
;
1-chloroacetyl-3-ethyl-2,6-diphenylpiperidin-4-one oxime
;
_space_group_IT_number 15
_symmetry_cell_setting monoclinic
_symmetry_space_group_name_Hall '-C 2yc'
_symmetry_space_group_name_H-M 'C 1 2/c 1'
_atom_sites_solution_hydrogens geom
_atom_sites_solution_primary direct
_atom_sites_solution_secondary difmap
_audit_creation_method SHELXL97
_cell_angle_alpha 90.00
_cell_angle_beta 92.510(10)
_cell_angle_gamma 90.00
_cell_formula_units_Z 8
_cell_length_a 33.849(3)
_cell_length_b 9.0250(10)
_cell_length_c 11.9800(10)
_cell_measurement_reflns_used 10444
_cell_measurement_temperature 100.0(10)
_cell_measurement_theta_max 26.9397
_cell_measurement_theta_min 2.8696
_cell_volume 3656.2(6)
_computing_cell_refinement 'CrysAlis Pro (Oxford Diffraction, 2009)'
_computing_data_collection 'CrysAlis Pro (Oxford Diffraction, 2009)'
_computing_data_reduction 'CrysAlis Pro (Oxford Diffraction, 2009)'
_computing_molecular_graphics 'Stereochemical Workstation Operation Manual (Siemens, 1989)'
_computing_publication_material 'SHELXL97 (Sheldrick, 2008)'
_computing_structure_refinement 'SHELXL97 (Sheldrick, 2008)'
_computing_structure_solution 'SIR92 (Altomare <i>et al.</i>,  1993)'
_diffrn_ambient_temperature 100.0(10)
_diffrn_detector_area_resol_mean 16.1544
_diffrn_measured_fraction_theta_full 0.999
_diffrn_measured_fraction_theta_max 0.931
_diffrn_measurement_device_type 'Oxford Xcalibur diffractometer with Eos detector'
_diffrn_measurement_method \w
_diffrn_radiation_monochromator graphite
_diffrn_radiation_source 'Enhance (Mo) X-ray Source'
_diffrn_radiation_type MoK\a
_diffrn_radiation_wavelength 0.71073
_diffrn_reflns_av_R_equivalents 0.0134
_diffrn_reflns_av_sigmaI/netI 0.0133
_diffrn_reflns_limit_h_max 42
_diffrn_reflns_limit_h_min -40
_diffrn_reflns_limit_k_max 11
_diffrn_reflns_limit_k_min -11
_diffrn_reflns_limit_l_max 14
_diffrn_reflns_limit_l_min -15
_diffrn_reflns_number 14395
_diffrn_reflns_theta_full 25.00
_diffrn_reflns_theta_max 27.01
_diffrn_reflns_theta_min 2.87
_exptl_absorpt_coefficient_mu 0.227
_exptl_absorpt_correction_T_max 1.00000
_exptl_absorpt_correction_T_min 0.95736
_exptl_absorpt_correction_type multi-scan
_exptl_absorpt_process_details '(CrysAlis Pro; Oxford Diffraction, 2009)'
_exptl_crystal_colour colourless
_exptl_crystal_density_diffrn 1.347
_exptl_crystal_density_method 'not measured'
_exptl_crystal_description block
_exptl_crystal_F_000 1568
_exptl_crystal_size_max 0.3
_exptl_crystal_size_mid 0.15
_exptl_crystal_size_min 0.1
_refine_diff_density_max 0.310
_refine_diff_density_min -0.259
_refine_ls_extinction_method none
_refine_ls_goodness_of_fit_ref 1.080
_refine_ls_hydrogen_treatment mixed
_refine_ls_matrix_type full
_refine_ls_number_parameters 312
_refine_ls_number_reflns 3729
_refine_ls_number_restraints 1
_refine_ls_restrained_S_all 1.080
_refine_ls_R_factor_all 0.0357
_refine_ls_R_factor_gt 0.0302
_refine_ls_shift/su_max 0.001
_refine_ls_shift/su_mean 0.000
_refine_ls_structure_factor_coef Fsqd
_refine_ls_weighting_details 'calc w = 1/[\s^2^(Fo^2^)+(0.0370P)^2^+2.8415P] where P=(Fo^2^+2Fc^2^)/3'
_refine_ls_weighting_scheme calc
_refine_ls_wR_factor_gt 0.0765
_refine_ls_wR_factor_ref 0.0783
_reflns_number_gt 3245
_reflns_number_total 3729
_reflns_threshold_expression I>2\s(I)
_cod_data_source_file dn3141.cif
_cod_data_source_block I_100K
_cod_original_sg_symbol_H-M 'C 2/c'
_cod_database_code 2017659
_cod_database_fobs_code 2017659

loop_
_symmetry_equiv_pos_as_xyz
'x, y, z'
'-x, y, -z+1/2'
'x+1/2, y+1/2, z'
'-x+1/2, y+1/2, -z+1/2'
'-x, -y, -z'
'x, -y, z-1/2'
'-x+1/2, -y+1/2, -z'
'x+1/2, -y+1/2, z-1/2'

loop_
_atom_site_type_symbol
_atom_site_label
_atom_site_fract_x
_atom_site_fract_y
_atom_site_fract_z
_atom_site_U_iso_or_equiv
_atom_site_adp_type
_atom_site_calc_flag
_atom_site_refinement_flags
_atom_site_occupancy
_atom_site_disorder_assembly
_atom_site_disorder_group
N N1 0.14160(3) 0.87917(11) 0.26109(8) 0.0131(2) Uani d . 1 . .
C C11 0.17495(4) 0.90281(13) 0.32592(10) 0.0162(3) Uani d . 1 . .
O O11 0.17461(3) 0.92002(10) 0.42733(7) 0.0225(2) Uani d . 1 . .
C C12 0.21427(4) 0.91166(14) 0.27036(12) 0.0194(3) Uani d . 1 . .
H H122 0.2353(5) 0.9008(16) 0.3286(13) 0.023 Uiso d . 1 . .
H H121 0.2169(5) 0.843(2) 0.2114(14) 0.035(5) Uiso d . 1 . .
Cl Cl12 0.219554(10) 1.09233(4) 0.21218(3) 0.03063(11) Uani d . 1 . .
C C2 0.10346(3) 0.90836(13) 0.31385(10) 0.0134(2) Uani d . 1 . .
H H2 0.1103(4) 0.9614(16) 0.3812(12) 0.016 Uiso d . 1 . .
C C21 0.08383(3) 0.76504(13) 0.34909(9) 0.0142(2) Uani d . 1 . .
C C22 0.10734(4) 0.65140(14) 0.39432(10) 0.0174(3) Uani d . 1 . .
H H22 0.1357(5) 0.6658(17) 0.4048(12) 0.021 Uiso d . 1 . .
C C23 0.09088(4) 0.51899(15) 0.42738(10) 0.0202(3) Uani d . 1 . .
H H23 0.1074(5) 0.4434(18) 0.4580(13) 0.024 Uiso d . 1 . .
C C24 0.05031(4) 0.49812(15) 0.41856(10) 0.0216(3) Uani d . 1 . .
H H24 0.0390(5) 0.4071(18) 0.4419(13) 0.026 Uiso d . 1 . .
C C25 0.02654(4) 0.61224(16) 0.37743(11) 0.0224(3) Uani d . 1 . .
H H25 -0.0020(5) 0.5998(17) 0.3708(13) 0.027 Uiso d . 1 . .
C C26 0.04310(4) 0.74471(15) 0.34294(10) 0.0182(3) Uani d . 1 . .
H H26 0.0259(4) 0.8215(18) 0.3156(12) 0.022 Uiso d . 1 . .
C C3 0.07812(3) 1.01219(13) 0.23808(10) 0.0142(2) Uani d . 1 . .
H H3 0.0532(4) 1.0299(16) 0.2756(12) 0.017 Uiso d . 1 . .
C C31 0.09819(4) 1.16357(14) 0.22331(11) 0.0187(3) Uani d . 1 . .
H H311 0.1211(4) 1.1522(17) 0.1741(12) 0.022 Uiso d . 1 . .
H H312 0.1090(4) 1.1959(17) 0.2960(13) 0.022 Uiso d . 1 . .
C C32 0.07000(4) 1.28025(15) 0.17442(12) 0.0237(3) Uani d . 1 . .
H H321 0.0827(5) 1.377(2) 0.1710(14) 0.035 Uiso d . 1 . .
H H322 0.0465(5) 1.2894(19) 0.2230(14) 0.035 Uiso d . 1 . .
H H323 0.0602(5) 1.2513(19) 0.0987(15) 0.035 Uiso d . 1 . .
C C4 0.06947(3) 0.93607(13) 0.12786(10) 0.0131(2) Uani d . 1 A .
N N41 0.03702(3) 0.96303(11) 0.07331(8) 0.0143(2) Uani d D 1 . .
O O41 0.03308(3) 0.87978(10) -0.02713(7) 0.0154(3) Uani d P 0.943(3) A .
H H41 0.0119 0.9030 -0.0618 0.018 Uiso calc PR 0.943(3) . .
O O41A 0.0111(5) 1.0662(19) 0.1174(16) 0.048(7) Uani d PD 0.057(3) A 1
H H41A -0.0091 1.0744 0.0744 0.058 Uiso calc PR 0.057(3) A 1
C C5 0.09921(3) 0.82528(13) 0.09185(10) 0.0137(2) Uani d . 1 . .
H H51 0.0902(4) 0.7266(17) 0.1155(11) 0.016 Uiso d . 1 . .
H H52 0.0998(4) 0.8236(16) 0.0111(12) 0.016 Uiso d . 1 . .
C C6 0.14158(3) 0.85183(13) 0.13869(9) 0.0131(2) Uani d . 1 A .
H H6 0.1522(4) 0.9381(16) 0.1030(12) 0.016 Uiso d . 1 . .
C C61 0.16548(3) 0.71765(13) 0.10467(10) 0.0141(2) Uani d . 1 . .
C C62 0.16256(4) 0.58173(14) 0.15821(11) 0.0178(3) Uani d . 1 A .
H H62 0.1471(4) 0.5728(16) 0.2242(13) 0.021 Uiso d . 1 . .
C C63 0.18113(4) 0.45731(15) 0.11712(12) 0.0219(3) Uani d . 1 . .
H H63 0.1785(5) 0.3666(19) 0.1537(13) 0.026 Uiso d . 1 . .
C C64 0.20287(4) 0.46749(16) 0.02189(12) 0.0236(3) Uani d . 1 A .
H H64 0.2150(5) 0.3827(18) -0.0076(13) 0.028 Uiso d . 1 . .
C C65 0.20617(4) 0.60243(16) -0.03116(12) 0.0256(3) Uani d . 1 . .
H H65 0.2211(5) 0.6118(18) -0.0981(14) 0.031 Uiso d . 1 . .
C C66 0.18769(4) 0.72744(15) 0.00977(11) 0.0212(3) Uani d . 1 A .
H H66 0.1901(4) 0.8213(19) -0.0264(13) 0.025 Uiso d . 1 . .

loop_
_atom_site_aniso_label
_atom_site_aniso_U_11
_atom_site_aniso_U_22
_atom_site_aniso_U_33
_atom_site_aniso_U_12
_atom_site_aniso_U_13
_atom_site_aniso_U_23
N1 0.0126(5) 0.0131(5) 0.0136(5) 0.0003(4) 0.0005(4) -0.0002(4)
C11 0.0177(6) 0.0106(6) 0.0201(6) -0.0002(5) -0.0027(5) -0.0002(5)
O11 0.0235(5) 0.0252(5) 0.0183(5) -0.0014(4) -0.0051(4) -0.0029(4)
C12 0.0162(6) 0.0153(6) 0.0263(7) -0.0009(5) -0.0028(5) -0.0020(5)
Cl12 0.02359(18) 0.02278(19) 0.0462(2) -0.00070(13) 0.00939(15) 0.00927(15)
C2 0.0148(6) 0.0137(6) 0.0119(5) 0.0011(4) 0.0007(4) -0.0010(5)
C21 0.0179(6) 0.0149(6) 0.0098(5) -0.0002(5) 0.0017(4) -0.0002(4)
C22 0.0183(6) 0.0188(6) 0.0152(6) 0.0009(5) 0.0013(5) 0.0017(5)
C23 0.0285(7) 0.0164(6) 0.0159(6) 0.0029(5) 0.0029(5) 0.0036(5)
C24 0.0325(7) 0.0174(7) 0.0151(6) -0.0075(5) 0.0053(5) 0.0004(5)
C25 0.0208(7) 0.0282(7) 0.0182(6) -0.0061(5) 0.0022(5) 0.0011(5)
C26 0.0181(6) 0.0208(6) 0.0158(6) 0.0014(5) 0.0008(5) 0.0022(5)
C3 0.0154(6) 0.0136(6) 0.0138(5) 0.0027(5) 0.0024(4) 0.0007(5)
C31 0.0250(6) 0.0128(6) 0.0181(6) 0.0003(5) 0.0002(5) -0.0004(5)
C32 0.0352(8) 0.0139(7) 0.0218(7) 0.0047(6) 0.0002(6) 0.0013(5)
C4 0.0142(5) 0.0108(6) 0.0144(5) 0.0003(4) 0.0029(4) 0.0024(4)
N41 0.0167(5) 0.0129(5) 0.0133(5) 0.0012(4) 0.0017(4) -0.0005(4)
O41 0.0144(5) 0.0173(5) 0.0142(5) 0.0038(3) -0.0031(3) -0.0040(4)
O41A 0.027(11) 0.061(15) 0.056(14) -0.005(10) -0.013(9) 0.026(11)
C5 0.0147(6) 0.0137(6) 0.0127(5) 0.0018(5) -0.0002(4) -0.0009(5)
C6 0.0141(5) 0.0124(6) 0.0130(5) 0.0001(4) 0.0010(4) 0.0008(4)
C61 0.0107(5) 0.0155(6) 0.0158(6) 0.0009(4) -0.0018(4) -0.0022(5)
C62 0.0153(6) 0.0172(6) 0.0208(6) 0.0007(5) 0.0002(5) -0.0001(5)
C63 0.0198(6) 0.0151(6) 0.0302(7) 0.0028(5) -0.0043(5) -0.0003(5)
C64 0.0172(6) 0.0223(7) 0.0308(7) 0.0077(5) -0.0032(5) -0.0103(6)
C65 0.0209(7) 0.0301(8) 0.0263(7) 0.0054(6) 0.0068(5) -0.0046(6)
C66 0.0200(6) 0.0207(7) 0.0231(6) 0.0026(5) 0.0045(5) 0.0012(5)

loop_
_atom_type_symbol
_atom_type_description
_atom_type_scat_dispersion_real
_atom_type_scat_dispersion_imag
_atom_type_scat_source
C C 0.0033 0.0016 'International Tables Vol C Tables 4.2.6.8 and 6.1.1.4'
H H 0.0000 0.0000 'International Tables Vol C Tables 4.2.6.8 and 6.1.1.4'
N N 0.0061 0.0033 'International Tables Vol C Tables 4.2.6.8 and 6.1.1.4'
O O 0.0106 0.0060 'International Tables Vol C Tables 4.2.6.8 and 6.1.1.4'
Cl Cl 0.1484 0.1585 'International Tables Vol C Tables 4.2.6.8 and 6.1.1.4'

loop_
_geom_angle_atom_site_label_1
_geom_angle_atom_site_label_2
_geom_angle_atom_site_label_3
_geom_angle_site_symmetry_1
_geom_angle_site_symmetry_3
_geom_angle
_geom_angle_publ_flag
C11 N1 C2 . . 116.40(10) ?
C11 N1 C6 . . 123.66(10) ?
C2 N1 C6 . . 119.09(9) ?
O11 C11 N1 . . 122.89(11) ?
O11 C11 C12 . . 118.37(11) ?
N1 C11 C12 . . 118.73(11) ?
C11 C12 Cl12 . . 108.93(9) ?
C11 C12 H122 . . 107.9(9) ?
Cl12 C12 H122 . . 106.7(9) ?
C11 C12 H121 . . 114.1(10) ?
Cl12 C12 H121 . . 106.9(11) ?
H122 C12 H121 . . 112.1(13) ?
N1 C2 C21 . . 111.43(9) ?
N1 C2 C3 . . 109.23(9) ?
C21 C2 C3 . . 116.23(10) ?
N1 C2 H2 . . 105.3(8) ?
C21 C2 H2 . . 106.5(9) ?
C3 C2 H2 . . 107.5(9) ?
C26 C21 C22 . . 118.17(11) ?
C26 C21 C2 . . 122.80(11) ?
C22 C21 C2 . . 118.96(11) ?
C23 C22 C21 . . 121.10(12) ?
C23 C22 H22 . . 119.1(9) ?
C21 C22 H22 . . 119.7(9) ?
C22 C23 C24 . . 120.39(12) ?
C22 C23 H23 . . 119.7(9) ?
C24 C23 H23 . . 119.9(9) ?
C25 C24 C23 . . 118.99(12) ?
C25 C24 H24 . . 120.7(9) ?
C23 C24 H24 . . 120.3(9) ?
C24 C25 C26 . . 120.65(12) ?
C24 C25 H25 . . 120.2(9) ?
C26 C25 H25 . . 119.1(9) ?
C21 C26 C25 . . 120.63(12) ?
C21 C26 H26 . . 120.8(9) ?
C25 C26 H26 . . 118.6(9) ?
C4 C3 C31 . . 111.96(10) ?
C4 C3 C2 . . 108.74(10) ?
C31 C3 C2 . . 111.76(10) ?
C4 C3 H3 . . 109.6(8) ?
C31 C3 H3 . . 107.4(9) ?
C2 C3 H3 . . 107.2(8) ?
C32 C31 C3 . . 112.71(11) ?
C32 C31 H311 . . 109.5(9) ?
C3 C31 H311 . . 109.6(9) ?
C32 C31 H312 . . 110.0(9) ?
C3 C31 H312 . . 108.3(9) ?
H311 C31 H312 . . 106.6(12) ?
C31 C32 H321 . . 111.5(10) ?
C31 C32 H322 . . 109.4(10) ?
H321 C32 H322 . . 108.1(14) ?
C31 C32 H323 . . 110.5(10) ?
H321 C32 H323 . . 109.2(14) ?
H322 C32 H323 . . 108.0(14) ?
N41 C4 C5 . . 123.68(11) ?
N41 C4 C3 . . 119.47(10) ?
C5 C4 C3 . . 116.76(10) ?
C4 N41 O41A . . 118.3(8) ?
C4 N41 O41 . . 112.32(9) ?
O41A N41 O41 . . 129.4(8) ?
N41 O41 H41 . . 109.5 ?
N41 O41A H41A . . 109.5 ?
C4 C5 C6 . . 114.83(10) ?
C4 C5 H51 . . 107.5(8) ?
C6 C5 H51 . . 109.3(8) ?
C4 C5 H52 . . 110.1(8) ?
C6 C5 H52 . . 107.8(8) ?
H51 C5 H52 . . 107.0(11) ?
N1 C6 C61 . . 114.76(9) ?
N1 C6 C5 . . 110.26(9) ?
C61 C6 C5 . . 106.08(9) ?
N1 C6 H6 . . 108.6(8) ?
C61 C6 H6 . . 108.1(8) ?
C5 C6 H6 . . 108.8(8) ?
C62 C61 C66 . . 118.98(11) ?
C62 C61 C6 . . 121.96(11) ?
C66 C61 C6 . . 118.70(11) ?
C63 C62 C61 . . 120.53(12) ?
C63 C62 H62 . . 119.4(9) ?
C61 C62 H62 . . 120.1(9) ?
C64 C63 C62 . . 120.20(13) ?
C64 C63 H63 . . 120.6(10) ?
C62 C63 H63 . . 119.2(10) ?
C65 C64 C63 . . 119.57(12) ?
C65 C64 H64 . . 119.8(10) ?
C63 C64 H64 . . 120.6(10) ?
C64 C65 C66 . . 120.46(13) ?
C64 C65 H65 . . 120.9(10) ?
C66 C65 H65 . . 118.6(10) ?
C65 C66 C61 . . 120.25(13) ?
C65 C66 H66 . . 120.7(9) ?
C61 C66 H66 . . 119.0(9) ?

loop_
_geom_bond_atom_site_label_1
_geom_bond_atom_site_label_2
_geom_bond_site_symmetry_2
_geom_bond_distance
_geom_bond_publ_flag
N1 C11 . 1.3587(16) ?
N1 C2 . 1.4855(15) ?
N1 C6 . 1.4869(14) ?
C11 O11 . 1.2254(15) ?
C11 C12 . 1.5163(18) ?
C12 Cl12 . 1.7853(13) ?
C12 H122 . 0.980(16) ?
C12 H121 . 0.945(18) ?
C2 C21 . 1.5224(16) ?
C2 C3 . 1.5394(16) ?
C2 H2 . 0.958(15) ?
C21 C26 . 1.3893(17) ?
C21 C22 . 1.3933(17) ?
C22 C23 . 1.3839(19) ?
C22 H22 . 0.971(15) ?
C23 C24 . 1.3853(19) ?
C23 H23 . 0.946(16) ?
C24 C25 . 1.384(2) ?
C24 H24 . 0.954(16) ?
C25 C26 . 1.3909(19) ?
C25 H25 . 0.973(17) ?
C26 H26 . 0.954(16) ?
C3 C4 . 1.5058(16) ?
C3 C31 . 1.5394(17) ?
C3 H3 . 0.987(14) ?
C31 C32 . 1.5211(18) ?
C31 H311 . 1.001(15) ?
C31 H312 . 0.975(15) ?
C32 H321 . 0.976(18) ?
C32 H322 . 1.008(17) ?
C32 H323 . 0.988(17) ?
C4 N41 . 1.2766(15) ?
C4 C5 . 1.4959(16) ?
N41 O41A . 1.399(10) ?
N41 O41 . 1.4198(13) ?
O41 H41 . 0.8400 ?
O41A H41A . 0.8400 ?
C5 C6 . 1.5357(16) ?
C5 H51 . 0.987(15) ?
C5 H52 . 0.969(14) ?
C6 C61 . 1.5219(16) ?
C6 H6 . 0.965(15) ?
C61 C62 . 1.3898(17) ?
C61 C66 . 1.3930(17) ?
C62 C63 . 1.3876(18) ?
C62 H62 . 0.970(15) ?
C63 C64 . 1.387(2) ?
C63 H63 . 0.935(17) ?
C64 C65 . 1.380(2) ?
C64 H64 . 0.945(17) ?
C65 C66 . 1.3898(19) ?
C65 H65 . 0.969(17) ?
C66 H66 . 0.956(17) ?

loop_
_geom_hbond_atom_site_label_D
_geom_hbond_atom_site_label_H
_geom_hbond_atom_site_label_A
_geom_hbond_site_symmetry_A
_geom_hbond_distance_DH
_geom_hbond_distance_HA
_geom_hbond_distance_DA
_geom_hbond_angle_DHA
O41 H41 N41 5_575 0.84 2.05 2.7991(13) 148.3
O41A H41A N41 5_575 0.84 2.00 2.76(2) 150.3
C66 H66 O11 6_575 0.956(17) 2.451(17) 3.3550(17) 157.6(13)

loop_
_geom_torsion_atom_site_label_1
_geom_torsion_atom_site_label_2
_geom_torsion_atom_site_label_3
_geom_torsion_atom_site_label_4
_geom_torsion_site_symmetry_1
_geom_torsion_site_symmetry_2
_geom_torsion_site_symmetry_3
_geom_torsion_site_symmetry_4
_geom_torsion
_geom_torsion_publ_flag
C2 N1 C11 O11 . . . . 13.36(17) ?
C6 N1 C11 O11 . . . . -177.36(11) ?
C2 N1 C11 C12 . . . . -165.28(10) ?
C6 N1 C11 C12 . . . . 4.00(17) ?
O11 C11 C12 Cl12 . . . . -98.47(12) ?
N1 C11 C12 Cl12 . . . . 80.23(12) ?
C11 N1 C2 C21 . . . . -102.07(12) ?
C6 N1 C2 C21 . . . . 88.14(12) ?
C11 N1 C2 C3 . . . . 128.16(11) ?
C6 N1 C2 C3 . . . . -41.63(13) ?
N1 C2 C21 C26 . . . . -144.21(11) ?
C3 C2 C21 C26 . . . . -18.22(16) ?
N1 C2 C21 C22 . . . . 38.84(14) ?
C3 C2 C21 C22 . . . . 164.83(10) ?
C26 C21 C22 C23 . . . . 3.03(18) ?
C2 C21 C22 C23 . . . . -179.88(11) ?
C21 C22 C23 C24 . . . . -1.56(19) ?
C22 C23 C24 C25 . . . . -0.73(19) ?
C23 C24 C25 C26 . . . . 1.50(19) ?
C22 C21 C26 C25 . . . . -2.25(18) ?
C2 C21 C26 C25 . . . . -179.23(11) ?
C24 C25 C26 C21 . . . . 0.02(19) ?
N1 C2 C3 C4 . . . . 61.95(12) ?
C21 C2 C3 C4 . . . . -65.15(13) ?
N1 C2 C3 C31 . . . . -62.15(12) ?
C21 C2 C3 C31 . . . . 170.75(10) ?
C4 C3 C31 C32 . . . . 72.25(13) ?
C2 C3 C31 C32 . . . . -165.48(10) ?
C31 C3 C4 N41 . . . . -87.31(13) ?
C2 C3 C4 N41 . . . . 148.71(11) ?
C31 C3 C4 C5 . . . . 95.94(12) ?
C2 C3 C4 C5 . . . . -28.04(14) ?
C5 C4 N41 O41A . . . . 178.2(10) ?
C3 C4 N41 O41A . . . . 1.7(10) ?
C5 C4 N41 O41 . . . . -2.06(16) ?
C3 C4 N41 O41 . . . . -178.57(10) ?
N41 C4 C5 C6 . . . . 156.61(11) ?
C3 C4 C5 C6 . . . . -26.80(15) ?
C11 N1 C6 C61 . . . . 58.74(15) ?
C2 N1 C6 C61 . . . . -132.25(11) ?
C11 N1 C6 C5 . . . . 178.43(10) ?
C2 N1 C6 C5 . . . . -12.56(14) ?
C4 C5 C6 N1 . . . . 48.02(13) ?
C4 C5 C6 C61 . . . . 172.84(10) ?
N1 C6 C61 C62 . . . . 46.18(15) ?
C5 C6 C61 C62 . . . . -75.81(13) ?
N1 C6 C61 C66 . . . . -140.69(11) ?
C5 C6 C61 C66 . . . . 97.32(12) ?
C66 C61 C62 C63 . . . . -0.67(18) ?
C6 C61 C62 C63 . . . . 172.44(11) ?
C61 C62 C63 C64 . . . . 0.00(19) ?
C62 C63 C64 C65 . . . . 0.5(2) ?
C63 C64 C65 C66 . . . . -0.4(2) ?
C64 C65 C66 C61 . . . . -0.3(2) ?
C62 C61 C66 C65 . . . . 0.80(18) ?
C6 C61 C66 C65 . . . . -172.54(12) ?
